data_4312737
loop_
_publ_author_name
'Ravi Shankar'
'Mukesh Kumar'
'Raj K. Chadha'
'Geeta Hundal'

_publ_section_title
;
 Synthesis, Characterization, and Hydrolytic Behavior of Mixed-Ligand
 Diorganotin Esters, [R2Sn(O2CR')OSO2Me]2 (R = n-Pr, n-Bu; R' = C9H6N-2,
 4-OMe-C9H5N-2, C9H6N-1)
;
_journal_name_full 'Inorganic Chemistry'
_journal_page_first 8585
_journal_page_last 8591
_journal_paper_doi 10.1021/ic035008z
_journal_volume 42
_journal_year 2003
_chemical_formula_sum 'C20 H29 N O6 S Sn'
_chemical_formula_weight 530.19
_chemical_name_systematic
; 
 ? 
;
_space_group_IT_number 14
_symmetry_cell_setting monoclinic
_symmetry_space_group_name_Hall '-P 2yn'
_symmetry_space_group_name_H-M 'P 1 21/n 1'
_atom_sites_solution_hydrogens geom
_atom_sites_solution_primary direct
_atom_sites_solution_secondary difmap
_audit_creation_method SHELXL-97
_cell_angle_alpha 90.00
_cell_angle_beta 107(4)
_cell_angle_gamma 90.00
_cell_formula_units_Z 8
_cell_length_a 14.1(13)
_cell_length_b 16.7(18)
_cell_length_c 20.3(19)
_cell_measurement_reflns_used 7046
_cell_measurement_temperature 173(2)
_cell_measurement_theta_max 25.0
_cell_measurement_theta_min 2.5
_cell_volume 4571(8)
_computing_cell_refinement 'Bruker SAINT+'
_computing_data_collection 'Bruker SMART'
_computing_data_reduction 'Bruker SAINT+'
_computing_molecular_graphics 'Bruker SHELXTL'
_computing_publication_material 'Bruker SHELXTL'
_computing_structure_refinement 'SHELXL-97 (Sheldrick, 1997)'
_computing_structure_solution 'SHELXS-97 (Sheldrick, 1997)'
_diffrn_ambient_temperature 173(2)
_diffrn_measured_fraction_theta_full 0.973
_diffrn_measured_fraction_theta_max 0.973
_diffrn_measurement_device_type 'CCD area detector'
_diffrn_measurement_method 'phi and omega scans'
_diffrn_radiation_monochromator graphite
_diffrn_radiation_source 'fine-focus sealed tube'
_diffrn_radiation_type MoK\a
_diffrn_radiation_wavelength 0.71073
_diffrn_reflns_av_R_equivalents 0.0336
_diffrn_reflns_av_sigmaI/netI 0.0486
_diffrn_reflns_limit_h_max 18
_diffrn_reflns_limit_h_min -16
_diffrn_reflns_limit_k_max 22
_diffrn_reflns_limit_k_min -13
_diffrn_reflns_limit_l_max 26
_diffrn_reflns_limit_l_min -24
_diffrn_reflns_number 26688
_diffrn_reflns_theta_full 28.02
_diffrn_reflns_theta_max 28.02
_diffrn_reflns_theta_min 1.56
_diffrn_standards_decay_% <1
_exptl_absorpt_coefficient_mu 1.236
_exptl_absorpt_correction_T_max 0.7727
_exptl_absorpt_correction_T_min 0.6786
_exptl_absorpt_correction_type empirical
_exptl_absorpt_process_details 'SADABS (Sheldrick, 1999)'
_exptl_crystal_colour Colorless
_exptl_crystal_density_diffrn 1.532
_exptl_crystal_density_method 'not measured'
_exptl_crystal_description Block-shaped
_exptl_crystal_F_000 2160
_exptl_crystal_size_max 0.34
_exptl_crystal_size_mid 0.28
_exptl_crystal_size_min 0.22
_refine_diff_density_max 0.812
_refine_diff_density_min -0.516
_refine_diff_density_rms 0.096
_refine_ls_extinction_method none
_refine_ls_goodness_of_fit_ref 1.007
_refine_ls_hydrogen_treatment constr
_refine_ls_matrix_type full
_refine_ls_number_parameters 531
_refine_ls_number_reflns 10801
_refine_ls_number_restraints 0
_refine_ls_restrained_S_all 1.007
_refine_ls_R_factor_all 0.0460
_refine_ls_R_factor_gt 0.0347
_refine_ls_shift/su_max 0.405
_refine_ls_shift/su_mean 0.017
_refine_ls_structure_factor_coef Fsqd
_refine_ls_weighting_details 'calc w=1/[\s^2^(Fo^2^)+(0.0320P)^2^+0.0000P] where P=(Fo^2^+2Fc^2^)/3'
_refine_ls_weighting_scheme calc
_refine_ls_wR_factor_gt 0.0736
_refine_ls_wR_factor_ref 0.0783
_reflns_number_gt 8841
_reflns_number_total 10801
_reflns_threshold_expression >2sigma(I)
_cod_data_source_file ic035008zsi20030827_011728.cif
_cod_data_source_block rrs1lt
_cod_depositor_comments
;
The following automatic conversions were performed:

'_symmetry_cell_setting' value 'Monoclinic' changed to 'monoclinic'
according to the built-in table from CIF Core dictionary named
'cif_core.dic' version 2.4.1 from
2010-06-29.

'_exptl_absorpt_correction_type' value 'Empirical'
changed to 'empirical' according to the built-in table from CIF Core
dictionary named 'cif_core.dic' version 2.4.1 from 2010-06-29.

Automatic conversion script
Id: cif_fix_values 1646 2011-03-28 12:23:43Z adriana 
;
_cod_original_cell_volume 4598(785)
_cod_database_code 4312737

loop_
_symmetry_equiv_pos_as_xyz
'x, y, z'
'-x+1/2, y+1/2, -z+1/2'
'-x, -y, -z'
'x-1/2, -y-1/2, z-1/2'

loop_
_atom_site_label
_atom_site_type_symbol
_atom_site_fract_x
_atom_site_fract_y
_atom_site_fract_z
_atom_site_U_iso_or_equiv
_atom_site_adp_type
_atom_site_occupancy
_atom_site_symmetry_multiplicity
_atom_site_calc_flag
_atom_site_refinement_flags
_atom_site_disorder_assembly
_atom_site_disorder_group
Sn1A Sn 0.120283(11) 0.262706(10) 0.190983(8) 0.01837(4) Uani 1 1 d . . .
S1A S -0.09173(4) 0.36880(4) 0.18696(3) 0.02112(13) Uani 1 1 d . . .
O1A O -0.03005(11) 0.29578(10) 0.18962(9) 0.0251(4) Uani 1 1 d . A .
O2A O -0.03323(13) 0.43800(11) 0.21151(11) 0.0423(5) Uani 1 1 d . A .
O3A O -0.16673(12) 0.35125(11) 0.22013(9) 0.0314(4) Uani 1 1 d . A .
O4A O 0.10360(11) 0.35759(10) 0.12263(8) 0.0256(4) Uani 1 1 d . A .
O5A O 0.17284(12) 0.44161(10) 0.06518(8) 0.0271(4) Uani 1 1 d . A .
O6A O 0.52035(11) 0.31890(10) 0.10692(8) 0.0228(4) Uani 1 1 d . . .
N1A N 0.26455(14) 0.26707(12) 0.15831(9) 0.0192(4) Uani 1 1 d . A .
C1A C 0.0636(4) 0.1657(4) 0.1284(3) 0.0296(14) Uiso 0.550(3) 1 d P A 1
H1AC H 0.1178 0.1279 0.1294 0.035 Uiso 0.550(3) 1 calc PR A 1
H1AD H 0.0149 0.1376 0.1466 0.035 Uiso 0.550(3) 1 calc PR A 1
C2A C 0.0137(5) 0.1909(4) 0.0543(3) 0.0516(17) Uiso 0.550(3) 1 d P A 1
H2AC H -0.0480 0.1595 0.0379 0.062 Uiso 0.550(3) 1 calc PR A 1
H2AD H -0.0061 0.2475 0.0556 0.062 Uiso 0.550(3) 1 calc PR A 1
C3A C 0.0528(3) 0.1861(3) 0.0141(2) 0.0311(12) Uiso 0.550(3) 1 d P A 1
H3AC H 0.0852 0.2386 0.0142 0.037 Uiso 0.550(3) 1 calc PR A 1
H3AD H -0.0002 0.1829 -0.0302 0.037 Uiso 0.550(3) 1 calc PR A 1
C4A C 0.1297(4) 0.1241(4) 0.0089(3) 0.0517(16) Uiso 0.550(3) 1 d P A 1
H4AD H 0.1559 0.1381 -0.0293 0.062 Uiso 0.550(3) 1 calc PR A 1
H4AE H 0.0986 0.0712 0.0005 0.062 Uiso 0.550(3) 1 calc PR A 1
H4AF H 0.1838 0.1232 0.0519 0.062 Uiso 0.550(3) 1 calc PR A 1
C1A C 0.0578(4) 0.1524(4) 0.1409(3) 0.0196(14) Uiso 0.450(3) 1 d P A 2
H1AA H 0.1125 0.1151 0.1420 0.024 Uiso 0.450(3) 1 calc PR A 2
H1AB H 0.0172 0.1278 0.1678 0.024 Uiso 0.450(3) 1 calc PR A 2
C2A C -0.0066(4) 0.1615(4) 0.0659(3) 0.0186(11) Uiso 0.450(3) 1 d P A 2
H2AA H -0.0737 0.1635 0.0716 0.022 Uiso 0.450(3) 1 calc PR A 2
H2AB H 0.0078 0.2173 0.0559 0.022 Uiso 0.450(3) 1 calc PR A 2
C3A C -0.0247(5) 0.1280(4) 0.0039(3) 0.0472(19) Uiso 0.450(3) 1 d P A 2
H3AA H -0.0426 0.1715 -0.0306 0.057 Uiso 0.450(3) 1 calc PR A 2
H3AB H -0.0840 0.0939 -0.0031 0.057 Uiso 0.450(3) 1 calc PR A 2
C4A C 0.0541(5) 0.0782(5) -0.0129(4) 0.054(2) Uiso 0.450(3) 1 d P A 2
H4AA H 0.0229 0.0391 -0.0486 0.065 Uiso 0.450(3) 1 calc PR A 2
H4AB H 0.0927 0.0501 0.0285 0.065 Uiso 0.450(3) 1 calc PR A 2
H4AC H 0.0979 0.1129 -0.0297 0.065 Uiso 0.450(3) 1 calc PR A 2
C5A C 0.19091(16) 0.31285(14) 0.28845(12) 0.0216(5) Uani 1 1 d . A .
H5AA H 0.1459 0.3096 0.3177 0.026 Uiso 1 1 calc R . .
H5AB H 0.2510 0.2814 0.3110 0.026 Uiso 1 1 calc R . .
C6A C 0.21966(18) 0.39952(16) 0.28282(13) 0.0281(6) Uani 1 1 d . . .
H6AA H 0.2644 0.4022 0.2534 0.034 Uiso 1 1 calc R A .
H6AB H 0.1594 0.4303 0.2597 0.034 Uiso 1 1 calc R . .
C7A C 0.2705(2) 0.43887(18) 0.35167(14) 0.0398(7) Uani 1 1 d . A .
H7AA H 0.3295 0.4072 0.3760 0.048 Uiso 1 1 calc R B 1
H7AB H 0.2931 0.4929 0.3434 0.048 Uiso 1 1 calc R B 1
C8A C 0.2034(3) 0.4454(3) 0.3962(3) 0.0367(12) Uiso 0.722(13) 1 d P A 1
H8AA H 0.1402 0.4688 0.3697 0.044 Uiso 0.722(13) 1 calc PR A 1
H8AB H 0.2341 0.4796 0.4359 0.044 Uiso 0.722(13) 1 calc PR A 1
H8AC H 0.1918 0.3921 0.4123 0.044 Uiso 0.722(13) 1 calc PR A 1
C8A C 0.2183(10) 0.4270(10) 0.4106(7) 0.043(4) Uiso 0.278(13) 1 d P A 2
H8AD H 0.2132 0.3699 0.4193 0.052 Uiso 0.278(13) 1 calc PR A 2
H8AE H 0.1520 0.4506 0.3958 0.052 Uiso 0.278(13) 1 calc PR A 2
H8AF H 0.2577 0.4533 0.4528 0.052 Uiso 0.278(13) 1 calc PR A 2
C9A C -0.1512(2) 0.38185(19) 0.09908(14) 0.0413(8) Uani 1 1 d . A .
H9AA H -0.1934 0.4294 0.0924 0.050 Uiso 1 1 calc R . .
H9AB H -0.1918 0.3348 0.0812 0.050 Uiso 1 1 calc R . .
H9AC H -0.1015 0.3886 0.0744 0.050 Uiso 1 1 calc R . .
C10A C 0.17651(17) 0.38266(15) 0.10065(12) 0.0220(5) Uani 1 1 d . . .
C11A C 0.26882(16) 0.33142(15) 0.12100(12) 0.0204(5) Uani 1 1 d . A .
C12A C 0.35144(17) 0.35262(14) 0.10023(11) 0.0205(5) Uani 1 1 d . . .
H12A H 0.3505 0.3990 0.0731 0.025 Uiso 1 1 calc R A .
C13A C 0.43401(16) 0.30484(15) 0.11997(11) 0.0197(5) Uani 1 1 d . A .
C14A C 0.43146(16) 0.23357(14) 0.15817(11) 0.0180(5) Uani 1 1 d . . .
C15A C 0.34461(16) 0.21705(14) 0.17717(11) 0.0178(5) Uani 1 1 d . A .
C16A C 0.34089(16) 0.14871(14) 0.21666(11) 0.0204(5) Uani 1 1 d . . .
H16A H 0.2836 0.1380 0.2305 0.025 Uiso 1 1 calc R A .
C17A C 0.41985(17) 0.09773(15) 0.23506(12) 0.0217(5) Uani 1 1 d . A .
H17A H 0.4167 0.0514 0.2613 0.026 Uiso 1 1 calc R . .
C18A C 0.50582(16) 0.11305(15) 0.21552(12) 0.0219(6) Uani 1 1 d . . .
H18A H 0.5598 0.0768 0.2282 0.026 Uiso 1 1 calc R A .
C19A C 0.51184(16) 0.17993(15) 0.17842(11) 0.0217(5) Uani 1 1 d . A .
H19A H 0.5705 0.1904 0.1661 0.026 Uiso 1 1 calc R . .
C20A C 0.53317(18) 0.39613(16) 0.07800(13) 0.0293(6) Uani 1 1 d . . .
H20A H 0.6016 0.4015 0.0767 0.035 Uiso 1 1 calc R . .
H20B H 0.5184 0.4387 0.1066 0.035 Uiso 1 1 calc R . .
H20C H 0.4881 0.4003 0.0312 0.035 Uiso 1 1 calc R . .
Sn1B Sn -0.121487(11) 0.213443(10) 0.317494(8) 0.01698(4) Uani 1 1 d . . .
S1B S 0.09195(4) 0.10743(4) 0.32325(3) 0.01998(13) Uani 1 1 d . . .
O1B O 0.02899(11) 0.17979(10) 0.32016(8) 0.0249(4) Uani 1 1 d . . .
O2B O 0.03445(13) 0.03733(11) 0.29825(9) 0.0332(5) Uani 1 1 d . . .
O3B O 0.16815(13) 0.12576(11) 0.29128(9) 0.0339(5) Uani 1 1 d . . .
O4B O -0.10722(11) 0.11863(10) 0.38600(8) 0.0214(4) Uani 1 1 d . . .
O5B O -0.17759(12) 0.03755(10) 0.44503(8) 0.0263(4) Uani 1 1 d . . .
O6B O -0.52379(12) 0.16369(10) 0.40023(9) 0.0285(4) Uani 1 1 d . . .
N1B N -0.26662(13) 0.21096(11) 0.34954(9) 0.0173(4) Uani 1 1 d . . .
C1B C -0.06395(17) 0.31340(14) 0.37962(12) 0.0232(6) Uani 1 1 d . . .
H1BA H -0.0152 0.3409 0.3611 0.028 Uiso 1 1 calc R . .
H1BB H -0.1182 0.3514 0.3782 0.028 Uiso 1 1 calc R . .
C2B C -0.0144(2) 0.28878(16) 0.45378(13) 0.0302(6) Uani 1 1 d . D .
H2BB H -0.0621 0.2572 0.4704 0.036 Uiso 1 1 calc R . .
H2BC H 0.0423 0.2536 0.4549 0.036 Uiso 1 1 calc R . .
C3B C 0.0220(2) 0.35792(16) 0.50264(13) 0.0316(7) Uani 1 1 d . . .
H3BA H 0.0644 0.3931 0.4841 0.038 Uiso 1 1 calc R C 1
H3BB H 0.0624 0.3373 0.5478 0.038 Uiso 1 1 calc R C 1
C4B C -0.0684(5) 0.4079(3) 0.5125(3) 0.0355(14) Uiso 0.672(16) 1 d P D 1
H4BA H -0.0437 0.4488 0.5479 0.043 Uiso 0.672(16) 1 calc PR D 1
H4BB H -0.1136 0.3720 0.5268 0.043 Uiso 0.672(16) 1 calc PR D 1
H4BC H -0.1036 0.4336 0.4689 0.043 Uiso 0.672(16) 1 calc PR D 1
C4B C -0.0447(10) 0.4120(7) 0.5158(5) 0.030(3) Uiso 0.328(16) 1 d P D 2
H4BD H -0.0087 0.4528 0.5480 0.036 Uiso 0.328(16) 1 calc PR D 2
H4BE H -0.0903 0.3838 0.5359 0.036 Uiso 0.328(16) 1 calc PR D 2
H4BF H -0.0822 0.4376 0.4726 0.036 Uiso 0.328(16) 1 calc PR D 2
C5B C -0.19214(17) 0.16376(14) 0.21990(11) 0.0202(5) Uani 1 1 d . . .
H5BA H -0.2523 0.1951 0.1975 0.024 Uiso 1 1 calc R . .
H5BB H -0.1473 0.1673 0.1906 0.024 Uiso 1 1 calc R . .
C6B C -0.22065(17) 0.07692(14) 0.22528(12) 0.0215(5) Uani 1 1 d . . .
H6BA H -0.2649 0.0739 0.2550 0.026 Uiso 1 1 calc R . .
H6BB H -0.1602 0.0461 0.2480 0.026 Uiso 1 1 calc R . .
C7B C -0.27233(18) 0.03793(16) 0.15603(12) 0.0264(6) Uani 1 1 d . . .
H7BA H -0.2891 -0.0179 0.1640 0.032 Uiso 1 1 calc R . .
H7BB H -0.3349 0.0667 0.1345 0.032 Uiso 1 1 calc R . .
C8B C -0.2095(2) 0.03822(18) 0.10656(13) 0.0373(7) Uani 1 1 d . . .
H8BA H -0.2412 0.0051 0.0664 0.045 Uiso 1 1 calc R . .
H8BB H -0.1438 0.0167 0.1299 0.045 Uiso 1 1 calc R . .
H8BC H -0.2030 0.0931 0.0916 0.045 Uiso 1 1 calc R . .
C9B C 0.1505(2) 0.09365(17) 0.41161(13) 0.0342(7) Uani 1 1 d . . .
H9BA H 0.1964 0.0485 0.4180 0.041 Uiso 1 1 calc R . .
H9BB H 0.1006 0.0827 0.4353 0.041 Uiso 1 1 calc R . .
H9BC H 0.1872 0.1421 0.4308 0.041 Uiso 1 1 calc R . .
C10B C -0.18036(17) 0.09558(15) 0.40841(11) 0.0200(5) Uani 1 1 d . . .
C11B C -0.27225(17) 0.14706(15) 0.38695(11) 0.0196(5) Uani 1 1 d . . .
C12B C -0.35583(17) 0.12737(15) 0.40743(12) 0.0219(5) Uani 1 1 d . . .
H12B H -0.3563 0.0812 0.4345 0.026 Uiso 1 1 calc R . .
C13B C -0.43707(17) 0.17641(15) 0.38743(12) 0.0221(5) Uani 1 1 d . . .
C14B C -0.43313(16) 0.24722(14) 0.34945(11) 0.0188(5) Uani 1 1 d . . .
C15B C -0.34612(16) 0.26204(14) 0.33028(11) 0.0182(5) Uani 1 1 d . . .
C16B C -0.34150(16) 0.33001(14) 0.29021(11) 0.0193(5) Uani 1 1 d . . .
H16B H -0.2839 0.3400 0.2764 0.023 Uiso 1 1 calc R . .
C17B C -0.41959(17) 0.38134(15) 0.27131(12) 0.0213(5) Uani 1 1 d . . .
H17B H -0.4161 0.4268 0.2441 0.026 Uiso 1 1 calc R . .
C18B C -0.50544(17) 0.36795(15) 0.29150(12) 0.0226(6) Uani 1 1 d . . .
H18B H -0.5585 0.4051 0.2791 0.027 Uiso 1 1 calc R . .
C19B C -0.51262(16) 0.30183(15) 0.32885(12) 0.0218(6) Uani 1 1 d . . .
H19B H -0.5715 0.2923 0.3412 0.026 Uiso 1 1 calc R . .
C20B C -0.53882(19) 0.08702(17) 0.42897(15) 0.0363(7) Uani 1 1 d . . .
H20D H -0.6066 0.0840 0.4322 0.044 Uiso 1 1 calc R . .
H20E H -0.4920 0.0812 0.4750 0.044 Uiso 1 1 calc R . .
H20F H -0.5281 0.0440 0.3992 0.044 Uiso 1 1 calc R . .

loop_
_atom_site_aniso_label
_atom_site_aniso_U_11
_atom_site_aniso_U_22
_atom_site_aniso_U_33
_atom_site_aniso_U_23
_atom_site_aniso_U_13
_atom_site_aniso_U_12
Sn1A 0.01665(7) 0.01722(10) 0.02247(8) -0.00010(7) 0.00765(6) 0.00136(6)
S1A 0.0178(3) 0.0190(3) 0.0288(3) -0.0014(3) 0.0102(2) -0.0006(2)
O1A 0.0182(8) 0.0232(10) 0.0354(9) 0.0031(8) 0.0104(7) 0.0026(7)
O2A 0.0340(10) 0.0267(12) 0.0693(14) -0.0181(10) 0.0201(10) -0.0115(9)
O3A 0.0302(9) 0.0322(12) 0.0395(10) -0.0015(8) 0.0221(8) -0.0009(8)
O4A 0.0210(8) 0.0263(11) 0.0324(9) 0.0091(8) 0.0125(7) 0.0077(7)
O5A 0.0333(9) 0.0211(10) 0.0304(9) 0.0070(8) 0.0146(8) 0.0071(8)
O6A 0.0204(8) 0.0230(10) 0.0285(8) 0.0028(7) 0.0126(7) -0.0022(7)
N1A 0.0203(9) 0.0161(11) 0.0233(10) -0.0002(8) 0.0096(8) 0.0030(8)
C5A 0.0179(11) 0.0214(14) 0.0260(12) -0.0015(10) 0.0072(9) -0.0019(10)
C6A 0.0260(12) 0.0257(16) 0.0325(14) -0.0040(12) 0.0082(11) -0.0057(11)
C7A 0.0403(16) 0.0342(18) 0.0461(17) -0.0143(14) 0.0142(14) -0.0102(14)
C9A 0.0388(16) 0.050(2) 0.0332(15) 0.0114(14) 0.0067(13) 0.0145(15)
C10A 0.0225(11) 0.0195(14) 0.0261(12) -0.0017(11) 0.0103(10) 0.0041(10)
C11A 0.0210(11) 0.0189(14) 0.0223(11) 0.0004(10) 0.0079(9) 0.0033(10)
C12A 0.0253(11) 0.0153(13) 0.0226(11) 0.0027(10) 0.0097(9) 0.0008(10)
C13A 0.0213(11) 0.0212(14) 0.0190(11) -0.0048(10) 0.0096(9) -0.0040(10)
C14A 0.0193(10) 0.0190(13) 0.0167(10) -0.0027(9) 0.0066(9) -0.0013(10)
C15A 0.0170(10) 0.0162(13) 0.0215(11) -0.0032(10) 0.0076(9) -0.0006(10)
C16A 0.0192(11) 0.0169(14) 0.0258(12) -0.0016(10) 0.0076(9) -0.0019(10)
C17A 0.0223(11) 0.0179(14) 0.0242(12) 0.0006(10) 0.0057(10) -0.0004(10)
C18A 0.0163(11) 0.0229(14) 0.0249(12) 0.0004(10) 0.0035(9) 0.0040(10)
C19A 0.0173(10) 0.0272(15) 0.0215(11) -0.0039(10) 0.0072(9) -0.0006(10)
C20A 0.0295(13) 0.0265(16) 0.0354(14) 0.0062(12) 0.0150(11) -0.0066(12)
Sn1B 0.01620(7) 0.01507(9) 0.01991(8) -0.00129(6) 0.00565(6) -0.00073(6)
S1B 0.0173(3) 0.0188(3) 0.0253(3) -0.0025(2) 0.0085(2) -0.0019(2)
O1B 0.0189(8) 0.0207(10) 0.0356(9) 0.0062(8) 0.0086(7) 0.0022(7)
O2B 0.0322(9) 0.0244(11) 0.0443(11) -0.0109(9) 0.0131(8) -0.0112(8)
O3B 0.0322(9) 0.0301(12) 0.0487(11) -0.0027(9) 0.0264(8) -0.0034(8)
O4B 0.0207(8) 0.0180(10) 0.0264(8) 0.0027(7) 0.0083(7) 0.0025(7)
O5B 0.0308(9) 0.0193(10) 0.0301(9) 0.0053(8) 0.0111(7) 0.0028(8)
O6B 0.0231(8) 0.0255(11) 0.0417(10) 0.0068(8) 0.0169(7) -0.0035(8)
N1B 0.0183(9) 0.0145(11) 0.0200(9) -0.0024(8) 0.0071(8) -0.0012(8)
C1B 0.0257(12) 0.0159(13) 0.0270(12) -0.0048(10) 0.0061(10) -0.0044(11)
C2B 0.0343(14) 0.0258(16) 0.0253(13) -0.0015(12) 0.0006(11) 0.0046(12)
C3B 0.0396(15) 0.0270(16) 0.0249(13) -0.0027(12) 0.0040(11) -0.0008(13)
C5B 0.0217(11) 0.0189(14) 0.0203(11) -0.0031(10) 0.0068(9) -0.0008(10)
C6B 0.0202(11) 0.0177(14) 0.0244(12) -0.0023(10) 0.0034(9) -0.0033(10)
C7B 0.0266(13) 0.0206(15) 0.0288(13) -0.0047(11) 0.0028(11) -0.0019(11)
C8B 0.0431(16) 0.0383(19) 0.0308(14) -0.0119(13) 0.0111(12) -0.0005(14)
C9B 0.0326(14) 0.0322(17) 0.0328(15) 0.0016(13) 0.0015(12) 0.0053(13)
C10B 0.0233(11) 0.0173(14) 0.0186(11) -0.0039(10) 0.0048(9) -0.0017(10)
C11B 0.0224(11) 0.0188(14) 0.0178(11) -0.0022(10) 0.0062(9) -0.0004(10)
C12B 0.0249(12) 0.0185(14) 0.0234(12) 0.0043(10) 0.0087(10) -0.0023(10)
C13B 0.0208(11) 0.0217(14) 0.0259(12) -0.0030(10) 0.0099(9) -0.0055(10)
C14B 0.0195(11) 0.0168(13) 0.0201(11) -0.0039(10) 0.0056(9) -0.0027(10)
C15B 0.0171(10) 0.0175(13) 0.0206(11) -0.0043(10) 0.0063(9) -0.0015(10)
C16B 0.0184(10) 0.0177(13) 0.0217(11) -0.0014(10) 0.0060(9) -0.0037(10)
C17B 0.0230(11) 0.0155(13) 0.0244(12) -0.0001(10) 0.0054(10) -0.0025(10)
C18B 0.0211(11) 0.0205(14) 0.0264(12) -0.0019(10) 0.0070(10) 0.0035(10)
C19B 0.0158(10) 0.0268(15) 0.0230(11) -0.0042(10) 0.0060(9) -0.0005(10)
C20B 0.0307(13) 0.0328(18) 0.0496(16) 0.0142(14) 0.0183(12) -0.0057(13)

loop_
_atom_type_symbol
_atom_type_description
_atom_type_scat_dispersion_real
_atom_type_scat_dispersion_imag
_atom_type_scat_source
C C 0.0033 0.0016 'International Tables Vol C Tables 4.2.6.8 and 6.1.1.4'
H H 0.0000 0.0000 'International Tables Vol C Tables 4.2.6.8 and 6.1.1.4'
N N 0.0061 0.0033 'International Tables Vol C Tables 4.2.6.8 and 6.1.1.4'
O O 0.0106 0.0060 'International Tables Vol C Tables 4.2.6.8 and 6.1.1.4'
S S 0.1246 0.1234 'International Tables Vol C Tables 4.2.6.8 and 6.1.1.4'
Sn Sn -0.6537 1.4246 'International Tables Vol C Tables 4.2.6.8 and 6.1.1.4'

loop_
_geom_angle_atom_site_label_1
_geom_angle_atom_site_label_2
_geom_angle_atom_site_label_3
_geom_angle
_geom_angle_site_symmetry_1
_geom_angle_site_symmetry_3
_geom_angle_publ_flag
C1A Sn1A O4A 104(8) . . ?
C1A Sn1A C5A 151.4(10) . . ?
O4A Sn1A C5A 105(7) . . ?
C1A Sn1A C1A 9.5(8) . . ?
O4A Sn1A C1A 113(7) . . ?
C5A Sn1A C1A 142.6(9) . . ?
C1A Sn1A O1A 89(5) . . ?
O4A Sn1A O1A 83(4) . . ?
C5A Sn1A O1A 96(5) . . ?
C1A Sn1A N1A 94(4) . . ?
O4A Sn1A N1A 74(4) . . ?
C5A Sn1A N1A 92(6) . . ?
O1A Sn1A N1A 157(3) . . ?
O2A S1A O3A 116(4) . . ?
O2A S1A O1A 112(7) . . ?
O3A S1A O1A 109(5) . . ?
O2A S1A C9A 108(4) . . ?
O3A S1A C9A 108(7) . . ?
O1A S1A C9A 104(3) . . ?
S1A O1A Sn1A 139.7(19) . . ?
C10A O4A Sn1A 122(4) . . ?
C13A O6A C20A 117.6(18) . . ?
C11A N1A C15A 119(5) . . ?
C11A N1A Sn1A 112(3) . . ?
C15A N1A Sn1A 129(5) . . ?
C2A C1A Sn1A 112(6) . . ?
C3A C2A C1A 121(6) . . ?
C2A C3A C4A 128(3) . . ?
C6A C5A Sn1A 112(4) . . ?
C7A C6A C5A 114(4) . . ?
C8A C7A C6A 112(6) . . ?
C8A C7A C8A 15.8(15) . . ?
C6A C7A C8A 116(6) . . ?
O5A C10A O4A 124(3) . . ?
O5A C10A C11A 120(4) . . ?
O4A C10A C11A 115(6) . . ?
N1A C11A C12A 124(3) . . ?
N1A C11A C10A 116(5) . . ?
C12A C11A C10A 120(6) . . ?
C13A C12A C11A 119(6) . . ?
O6A C13A C12A 126(5) . . ?
O6A C13A C14A 115(3) . . ?
C12A C13A C14A 119(5) . . ?
C19A C14A C15A 119(6) . . ?
C19A C14A C13A 123(5) . . ?
C15A C14A C13A 118(3) . . ?
N1A C15A C16A 119(5) . . ?
N1A C15A C14A 121(6) . . ?
C16A C15A C14A 120(3) . . ?
C17A C16A C15A 120(5) . . ?
C16A C17A C18A 121(6) . . ?
C19A C18A C17A 120(3) . . ?
C18A C19A C14A 120(5) . . ?
O4B Sn1B C1B 105(8) . . ?
O4B Sn1B C5B 105(7) . . ?
C1B Sn1B C5B 150.1(9) . . ?
O4B Sn1B O1B 83(4) . . ?
C1B Sn1B O1B 89(5) . . ?
C5B Sn1B O1B 96(5) . . ?
O4B Sn1B N1B 74(4) . . ?
C1B Sn1B N1B 94(4) . . ?
C5B Sn1B N1B 92(6) . . ?
O1B Sn1B N1B 157(3) . . ?
O2B S1B O3B 116(4) . . ?
O2B S1B O1B 112(7) . . ?
O3B S1B O1B 109(5) . . ?
O2B S1B C9B 108(4) . . ?
O3B S1B C9B 107(7) . . ?
O1B S1B C9B 104(3) . . ?
S1B O1B Sn1B 140.7(19) . . ?
C10B O4B Sn1B 122(4) . . ?
C13B O6B C20B 117.9(18) . . ?
C11B N1B C15B 119(5) . . ?
C11B N1B Sn1B 112(3) . . ?
C15B N1B Sn1B 129(5) . . ?
C2B C1B Sn1B 111(6) . . ?
C3B C2B C1B 114(6) . . ?
C2B C3B C4B 111(6) . . ?
C6B C5B Sn1B 112(4) . . ?
C5B C6B C7B 114(4) . . ?
C8B C7B C6B 113(6) . . ?
O5B C10B O4B 124(3) . . ?
O5B C10B C11B 120(4) . . ?
O4B C10B C11B 116(6) . . ?
N1B C11B C12B 124(3) . . ?
N1B C11B C10B 116(5) . . ?
C12B C11B C10B 121(6) . . ?
C13B C12B C11B 118(6) . . ?
O6B C13B C12B 125(5) . . ?
O6B C13B C14B 115(2) . . ?
C12B C13B C14B 120(5) . . ?
C19B C14B C15B 119(6) . . ?
C19B C14B C13B 123(5) . . ?
C15B C14B C13B 118(3) . . ?
N1B C15B C16B 120(5) . . ?
N1B C15B C14B 121(5) . . ?
C16B C15B C14B 119(3) . . ?
C17B C16B C15B 120(5) . . ?
C16B C17B C18B 121(5) . . ?
C19B C18B C17B 120(3) . . ?
C18B C19B C14B 121(5) . . ?

loop_
_geom_bond_atom_site_label_1
_geom_bond_atom_site_label_2
_geom_bond_distance
_geom_bond_site_symmetry_2
_geom_bond_publ_flag
Sn1A C1A 2.07(15) . ?
Sn1A O4A 2.08(15) . ?
Sn1A C5A 2.11(17) . ?
Sn1A C1A 2.17(17) . ?
Sn1A O1A 2.2(2) . ?
Sn1A N1A 2.32(19) . ?
S1A O2A 1.43(11) . ?
S1A O3A 1.44(11) . ?
S1A O1A 1.49(12) . ?
S1A C9A 1.75(16) . ?
O4A C10A 1.31(10) . ?
O5A C10A 1.21(9) . ?
O6A C13A 1.34(11) . ?
O6A C20A 1.45(12) . ?
N1A C11A 1.33(10) . ?
N1A C15A 1.37(10) . ?
C1A C2A 1.52(13) . ?
C2A C3A 1.11(8) . ?
C3A C4A 1.53(11) . ?
C1A C2A 1.54(14) . ?
C2A C3A 1.33(11) . ?
C3A C4A 1.51(10) . ?
C5A C6A 1.52(15) . ?
C6A C7A 1.52(12) . ?
C7A C8A 1.50(11) . ?
C7A C8A 1.59(12) . ?
C10A C11A 1.51(11) . ?
C11A C12A 1.40(11) . ?
C12A C13A 1.37(10) . ?
C13A C14A 1.43(11) . ?
C14A C19A 1.41(10) . ?
C14A C15A 1.42(12) . ?
C15A C16A 1.41(11) . ?
C16A C17A 1.37(10) . ?
C17A C18A 1.41(11) . ?
C18A C19A 1.37(11) . ?
Sn1B O4B 2.08(15) . ?
Sn1B C1B 2.11(16) . ?
Sn1B C5B 2.11(17) . ?
Sn1B O1B 2.2(2) . ?
Sn1B N1B 2.3(2) . ?
S1B O2B 1.43(11) . ?
S1B O3B 1.44(11) . ?
S1B O1B 1.49(11) . ?
S1B C9B 1.76(16) . ?
O4B C10B 1.30(10) . ?
O5B C10B 1.22(9) . ?
O6B C13B 1.34(12) . ?
O6B C20B 1.45(12) . ?
N1B C11B 1.33(10) . ?
N1B C15B 1.38(10) . ?
C1B C2B 1.52(13) . ?
C2B C3B 1.51(11) . ?
C3B C4B 1.39(9) . ?
C3B C4B 1.59(11) . ?
C5B C6B 1.52(15) . ?
C6B C7B 1.53(12) . ?
C7B C8B 1.52(11) . ?
C10B C11B 1.51(11) . ?
C11B C12B 1.40(11) . ?
C12B C13B 1.37(10) . ?
C13B C14B 1.42(11) . ?
C14B C19B 1.41(10) . ?
C14B C15B 1.42(12) . ?
C15B C16B 1.41(11) . ?
C16B C17B 1.36(10) . ?
C17B C18B 1.41(11) . ?
C18B C19B 1.36(10) . ?

loop_
_geom_torsion_atom_site_label_1
_geom_torsion_atom_site_label_2
_geom_torsion_atom_site_label_3
_geom_torsion_atom_site_label_4
_geom_torsion
_geom_torsion_site_symmetry_1
_geom_torsion_site_symmetry_2
_geom_torsion_site_symmetry_3
_geom_torsion_site_symmetry_4
_geom_torsion_publ_flag
O2A S1A O1A Sn1A -23(3) . . . . ?
O3A S1A O1A Sn1A -152(3) . . . . ?
C9A S1A O1A Sn1A 93(4) . . . . ?
C1A Sn1A O1A S1A -142(4) . . . . ?
O4A Sn1A O1A S1A -38(4) . . . . ?
C5A Sn1A O1A S1A 66(4) . . . . ?
C1A Sn1A O1A S1A -151(4) . . . . ?
N1A Sn1A O1A S1A -44(4) . . . . ?
C1A Sn1A O4A C10A -98(5) . . . . ?
C5A Sn1A O4A C10A 80(5) . . . . ?
C1A Sn1A O4A C10A -102(5) . . . . ?
O1A Sn1A O4A C10A 174.2(7) . . . . ?
N1A Sn1A O4A C10A -8.4(9) . . . . ?
C1A Sn1A N1A C11A 111(7) . . . . ?
O4A Sn1A N1A C11A 7.8(4) . . . . ?
C5A Sn1A N1A C11A -97(6) . . . . ?
C1A Sn1A N1A C11A 119(7) . . . . ?
O1A Sn1A N1A C11A 14.1(6) . . . . ?
C1A Sn1A N1A C15A -75(8) . . . . ?
O4A Sn1A N1A C15A -178.1(2) . . . . ?
C5A Sn1A N1A C15A 77(7) . . . . ?
C1A Sn1A N1A C15A -67(7) . . . . ?
O1A Sn1A N1A C15A -171.7(3) . . . . ?
O4A Sn1A C1A C2A -8.0(10) . . . . ?
C5A Sn1A C1A C2A 175.9(5) . . . . ?
C1A Sn1A C1A C2A 150(4) . . . . ?
O1A Sn1A C1A C2A 75(4) . . . . ?
N1A Sn1A C1A C2A -82(5) . . . . ?
Sn1A C1A C2A C3A 99(4) . . . . ?
C1A C2A C3A C4A 32.1(15) . . . . ?
C1A Sn1A C1A C2A -34(4) . . . . ?
O4A Sn1A C1A C2A -11.0(12) . . . . ?
C5A Sn1A C1A C2A 166.0(15) . . . . ?
O1A Sn1A C1A C2A 70(5) . . . . ?
N1A Sn1A C1A C2A -87(6) . . . . ?
Sn1A C1A C2A C3A 137(5) . . . . ?
C1A C2A C3A C4A -24.7(18) . . . . ?
C1A Sn1A C5A C6A 170.3(12) . . . . ?
O4A Sn1A C5A C6A -5.7(7) . . . . ?
C1A Sn1A C5A C6A 177.2(4) . . . . ?
O1A Sn1A C5A C6A -90(4) . . . . ?
N1A Sn1A C5A C6A 68(2) . . . . ?
Sn1A C5A C6A C7A 179.75(18) . . . . ?
C5A C6A C7A C8A -65(2) . . . . ?
C5A C6A C7A C8A -48(2) . . . . ?
Sn1A O4A C10A O5A -173.9(4) . . . . ?
Sn1A O4A C10A C11A 7.6(5) . . . . ?
C15A N1A C11A C12A -1.1(4) . . . . ?
Sn1A N1A C11A C12A 173.7(7) . . . . ?
C15A N1A C11A C10A 178.5(3) . . . . ?
Sn1A N1A C11A C10A -6.7(8) . . . . ?
O5A C10A C11A N1A -178.3(2) . . . . ?
O4A C10A C11A N1A 0.4(3) . . . . ?
O5A C10A C11A C12A 1.3(4) . . . . ?
O4A C10A C11A C12A 180.0(2) . . . . ?
N1A C11A C12A C13A -0.7(4) . . . . ?
C10A C11A C12A C13A 179.7(2) . . . . ?
C20A O6A C13A C12A 9.1(9) . . . . ?
C20A O6A C13A C14A -170.5(8) . . . . ?
C11A C12A C13A O6A -176.8(3) . . . . ?
C11A C12A C13A C14A 2.8(4) . . . . ?
O6A C13A C14A C19A -2.5(4) . . . . ?
C12A C13A C14A C19A 177.8(3) . . . . ?
O6A C13A C14A C15A 176.6(4) . . . . ?
C12A C13A C14A C15A -3.1(5) . . . . ?
C11A N1A C15A C16A -180.0(2) . . . . ?
Sn1A N1A C15A C16A 6.2(5) . . . . ?
C11A N1A C15A C14A 0.7(3) . . . . ?
Sn1A N1A C15A C14A -173.1(4) . . . . ?
C19A C14A C15A N1A -179.6(2) . . . . ?
C13A C14A C15A N1A 1.3(3) . . . . ?
C19A C14A C15A C16A 1.2(3) . . . . ?
C13A C14A C15A C16A -178.0(2) . . . . ?
N1A C15A C16A C17A 179.1(2) . . . . ?
C14A C15A C16A C17A -1.6(4) . . . . ?
C15A C16A C17A C18A 0.6(4) . . . . ?
C16A C17A C18A C19A 0.8(4) . . . . ?
C17A C18A C19A C14A -1.2(4) . . . . ?
C15A C14A C19A C18A 0.2(3) . . . . ?
C13A C14A C19A C18A 179.3(2) . . . . ?
O2B S1B O1B Sn1B 23(3) . . . . ?
O3B S1B O1B Sn1B 153(3) . . . . ?
C9B S1B O1B Sn1B -93(4) . . . . ?
O4B Sn1B O1B S1B 38(4) . . . . ?
C1B Sn1B O1B S1B 143(4) . . . . ?
C5B Sn1B O1B S1B -66(4) . . . . ?
N1B Sn1B O1B S1B 45(4) . . . . ?
C1B Sn1B O4B C10B 97(5) . . . . ?
C5B Sn1B O4B C10B -81(5) . . . . ?
O1B Sn1B O4B C10B -175.9(5) . . . . ?
N1B Sn1B O4B C10B 7.2(8) . . . . ?
O4B Sn1B N1B C11B -7.6(4) . . . . ?
C1B Sn1B N1B C11B -112(7) . . . . ?
C5B Sn1B N1B C11B 97(6) . . . . ?
O1B Sn1B N1B C11B -15.5(6) . . . . ?
O4B Sn1B N1B C15B 178.0(2) . . . . ?
C1B Sn1B N1B C15B 73(8) . . . . ?
C5B Sn1B N1B C15B -77(7) . . . . ?
O1B Sn1B N1B C15B 170.2(3) . . . . ?
O4B Sn1B C1B C2B 8.6(10) . . . . ?
C5B Sn1B C1B C2B -175.9(5) . . . . ?
O1B Sn1B C1B C2B -74(4) . . . . ?
N1B Sn1B C1B C2B 83(5) . . . . ?
Sn1B C1B C2B C3B -175.7(6) . . . . ?
C1B C2B C3B C4B 65(4) . . . . ?
C1B C2B C3B C4B 68(4) . . . . ?
O4B Sn1B C5B C6B 4.4(5) . . . . ?
C1B Sn1B C5B C6B -171.0(11) . . . . ?
O1B Sn1B C5B C6B 89(4) . . . . ?
N1B Sn1B C5B C6B -69(2) . . . . ?
Sn1B C5B C6B C7B 179.89(16) . . . . ?
C5B C6B C7B C8B 59(2) . . . . ?
Sn1B O4B C10B O5B 175.3(3) . . . . ?
Sn1B O4B C10B C11B -5.7(4) . . . . ?
C15B N1B C11B C12B 1.1(4) . . . . ?
Sn1B N1B C11B C12B -173.9(7) . . . . ?
C15B N1B C11B C10B -177.7(3) . . . . ?
Sn1B N1B C11B C10B 7.3(8) . . . . ?
O5B C10B C11B N1B 177.1(3) . . . . ?
O4B C10B C11B N1B -1.9(3) . . . . ?
O5B C10B C11B C12B -1.7(4) . . . . ?
O4B C10B C11B C12B 179.3(2) . . . . ?
N1B C11B C12B C13B 0.5(4) . . . . ?
C10B C11B C12B C13B 179.2(2) . . . . ?
C20B O6B C13B C12B -9.1(9) . . . . ?
C20B O6B C13B C14B 170.5(8) . . . . ?
C11B C12B C13B O6B 176.8(3) . . . . ?
C11B C12B C13B C14B -2.8(4) . . . . ?
O6B C13B C14B C19B 2.3(4) . . . . ?
C12B C13B C14B C19B -178.1(3) . . . . ?
O6B C13B C14B C15B -176.1(5) . . . . ?
C12B C13B C14B C15B 3.5(5) . . . . ?
C11B N1B C15B C16B -179.7(2) . . . . ?
Sn1B N1B C15B C16B -5.6(4) . . . . ?
C11B N1B C15B C14B -0.3(3) . . . . ?
Sn1B N1B C15B C14B 173.8(4) . . . . ?
C19B C14B C15B N1B 179.5(2) . . . . ?
C13B C14B C15B N1B -2.0(4) . . . . ?
C19B C14B C15B C16B -1.1(3) . . . . ?
C13B C14B C15B C16B 177.4(3) . . . . ?
N1B C15B C16B C17B -179.5(2) . . . . ?
C14B C15B C16B C17B 1.1(4) . . . . ?
C15B C16B C17B C18B 0.4(4) . . . . ?
C16B C17B C18B C19B -1.8(4) . . . . ?
C17B C18B C19B C14B 1.9(4) . . . . ?
C15B C14B C19B C18B -0.4(3) . . . . ?
C13B C14B C19B C18B -178.8(2) . . . . ?
